data_4078021
loop_
_publ_author_name
'Zhang, Jie'
'Qiu, Jinshui'
'Yao, Yingming'
'Zhang, Yong'
'Wang, Yaorong'
'Shen, Qi'

_publ_section_title
;
 Synthesis and Characterization of Lanthanide Amides Bearing Aminophenoxy
 Ligands and Their Catalytic Activity for the Polymerization of Lactides
;
_journal_issue 8
_journal_name_full Organometallics
_journal_page_first 3138
_journal_paper_doi 10.1021/om300036a
_journal_volume 31
_journal_year 2012
_chemical_formula_moiety 'C56 H94 N4 O4 Si4 Sm2, 2(C7 H8)'
_chemical_formula_sum 'C70 H110 N4 O4 Si4 Sm2'
_chemical_formula_weight 1484.68
_chemical_name_systematic
; 
 ? 
;
_space_group_IT_number 14
_symmetry_cell_setting monoclinic
_symmetry_Int_Tables_number 14
_symmetry_space_group_name_Hall '-P 2ybc'
_symmetry_space_group_name_H-M 'P 1 21/c 1'
_atom_sites_solution_hydrogens geom
_atom_sites_solution_primary direct
_atom_sites_solution_secondary difmap
_audit_creation_method SHELXL-97
_cell_angle_alpha 90.00
_cell_angle_beta 110.752(2)
_cell_angle_gamma 90.00
_cell_formula_units_Z 2
_cell_length_a 12.3059(12)
_cell_length_b 20.8517(15)
_cell_length_c 15.6013(14)
_cell_measurement_reflns_used 8911
_cell_measurement_temperature 223(2)
_cell_measurement_theta_max 27.5
_cell_measurement_theta_min 3.2
_cell_volume 3743.6(6)
_computing_cell_refinement CrystalClear
_computing_data_collection CrystalClear
_computing_data_reduction CrystalStructure
_computing_structure_refinement 'SHELXL-97 (Sheldrick, 1997)'
_computing_structure_solution 'SHELXS-97 (Sheldrick, 1990)'
_diffrn_ambient_temperature 223(2)
_diffrn_detector_area_resol_mean 14.63
_diffrn_measured_fraction_theta_full 0.993
_diffrn_measured_fraction_theta_max 0.993
_diffrn_measurement_device_type 'Rigaku Saturn'
_diffrn_measurement_method \w
_diffrn_radiation_monochromator graphite
_diffrn_radiation_source 'fine-focus sealed tube'
_diffrn_radiation_type MoK\a
_diffrn_radiation_wavelength 0.71075
_diffrn_reflns_av_R_equivalents 0.0437
_diffrn_reflns_av_sigmaI/netI 0.0538
_diffrn_reflns_limit_h_max 14
_diffrn_reflns_limit_h_min -11
_diffrn_reflns_limit_k_max 19
_diffrn_reflns_limit_k_min -25
_diffrn_reflns_limit_l_max 18
_diffrn_reflns_limit_l_min -18
_diffrn_reflns_number 20704
_diffrn_reflns_theta_full 25.50
_diffrn_reflns_theta_max 25.50
_diffrn_reflns_theta_min 3.25
_exptl_absorpt_coefficient_mu 1.663
_exptl_absorpt_correction_T_max 0.682
_exptl_absorpt_correction_T_min 0.489
_exptl_absorpt_correction_type multi-scan
_exptl_absorpt_process_details 'Jacobson, R. (1998) Private communication'
_exptl_crystal_colour red
_exptl_crystal_density_diffrn 1.317
_exptl_crystal_density_method 'not measured'
_exptl_crystal_description prism
_exptl_crystal_F_000 1540
_exptl_crystal_size_max 0.26
_exptl_crystal_size_mid 0.24
_exptl_crystal_size_min 0.23
_refine_diff_density_max 1.115
_refine_diff_density_min -0.845
_refine_diff_density_rms 0.090
_refine_ls_extinction_method none
_refine_ls_goodness_of_fit_ref 1.145
_refine_ls_hydrogen_treatment constr
_refine_ls_matrix_type full
_refine_ls_number_parameters 373
_refine_ls_number_reflns 6921
_refine_ls_number_restraints 29
_refine_ls_restrained_S_all 1.159
_refine_ls_R_factor_all 0.0633
_refine_ls_R_factor_gt 0.0532
_refine_ls_shift/su_max 0.001
_refine_ls_shift/su_mean 0.000
_refine_ls_structure_factor_coef Fsqd
_refine_ls_weighting_details 'calc w=1/[\s^2^(Fo^2^)+(0.0407P)^2^+5.4753P] where P=(Fo^2^+2Fc^2^)/3'
_refine_ls_weighting_scheme calc
_refine_ls_wR_factor_gt 0.1117
_refine_ls_wR_factor_ref 0.1166
_reflns_number_gt 6059
_reflns_number_total 6921
_reflns_threshold_expression >2sigma(I)
_cod_data_source_file om300036a_si_001.cif
_cod_data_source_block complex5
_cod_original_sg_symbol_H-M 'P 21/c'
_cod_database_code 4078021

loop_
_symmetry_equiv_pos_as_xyz
'x, y, z'
'-x, y+1/2, -z+1/2'
'-x, -y, -z'
'x, -y-1/2, z-1/2'

loop_
_atom_site_label
_atom_site_type_symbol
_atom_site_fract_x
_atom_site_fract_y
_atom_site_fract_z
_atom_site_U_iso_or_equiv
_atom_site_adp_type
_atom_site_occupancy
_atom_site_symmetry_multiplicity
_atom_site_calc_flag
_atom_site_refinement_flags
_atom_site_disorder_assembly
_atom_site_disorder_group
Sm1 Sm 0.40331(2) 0.432232(13) 0.433193(17) 0.03537(11) Uani 1 1 d . . .
Si1 Si 0.11478(16) 0.39436(9) 0.30967(13) 0.0557(5) Uani 1 1 d . . .
Si2 Si 0.19872(15) 0.37058(8) 0.51413(13) 0.0519(4) Uani 1 1 d . . .
O1 O 0.4444(3) 0.54388(16) 0.4331(2) 0.0342(8) Uani 1 1 d . . .
O2 O 0.4256(4) 0.32463(17) 0.3701(3) 0.0494(10) Uani 1 1 d . . .
N1 N 0.4970(4) 0.43391(19) 0.3306(3) 0.0400(11) Uani 1 1 d . . .
N2 N 0.2202(4) 0.3953(2) 0.4166(3) 0.0434(11) Uani 1 1 d . . .
C1 C 0.3826(4) 0.5627(2) 0.3440(3) 0.0319(11) Uani 1 1 d . . .
C2 C 0.2821(4) 0.6013(2) 0.3219(3) 0.0332(11) Uani 1 1 d . . .
C3 C 0.2255(5) 0.6158(2) 0.2298(3) 0.0394(13) Uani 1 1 d . . .
H3 H 0.1577 0.6409 0.2140 0.047 Uiso 1 1 calc R . .
C4 C 0.2622(5) 0.5959(3) 0.1596(4) 0.0415(13) Uani 1 1 d . . .
C5 C 0.3603(5) 0.5572(2) 0.1847(4) 0.0398(13) Uani 1 1 d . . .
H5 H 0.3863 0.5419 0.1386 0.048 Uiso 1 1 calc R . .
C6 C 0.4215(5) 0.5401(2) 0.2749(3) 0.0358(12) Uani 1 1 d . . .
C7 C 0.5234(5) 0.4951(3) 0.2958(4) 0.0417(13) Uani 1 1 d . . .
H7A H 0.5410 0.4876 0.2401 0.050 Uiso 1 1 calc R . .
H7B H 0.5919 0.5146 0.3417 0.050 Uiso 1 1 calc R . .
C8 C 0.5469(6) 0.3804(3) 0.3074(4) 0.0457(14) Uani 1 1 d . . .
C9 C 0.5057(6) 0.3198(3) 0.3251(4) 0.0500(16) Uani 1 1 d . . .
C10 C 0.5429(7) 0.2630(3) 0.3013(4) 0.071(2) Uani 1 1 d . . .
H10 H 0.5130 0.2238 0.3129 0.085 Uiso 1 1 calc R . .
C11 C 0.6252(9) 0.2642(4) 0.2600(5) 0.092(3) Uani 1 1 d . . .
H11 H 0.6510 0.2256 0.2425 0.111 Uiso 1 1 calc R . .
C12 C 0.6691(9) 0.3207(4) 0.2444(5) 0.093(3) Uani 1 1 d . . .
H12 H 0.7257 0.3209 0.2168 0.112 Uiso 1 1 calc R . .
C13 C 0.6316(6) 0.3788(3) 0.2687(4) 0.0634(19) Uani 1 1 d . . .
H13 H 0.6646 0.4174 0.2585 0.076 Uiso 1 1 calc R . .
C14 C 0.3806(7) 0.2649(3) 0.3904(6) 0.076(2) Uani 1 1 d . . .
H14A H 0.3441 0.2411 0.3341 0.113 Uiso 1 1 calc R . .
H14B H 0.3237 0.2737 0.4189 0.113 Uiso 1 1 calc R . .
H14C H 0.4438 0.2398 0.4320 0.113 Uiso 1 1 calc R . .
C15 C 0.2387(5) 0.6294(2) 0.3960(4) 0.0404(13) Uani 1 1 d . . .
C16 C 0.1226(6) 0.6642(4) 0.3536(5) 0.071(2) Uani 1 1 d . . .
H16A H 0.1299 0.6973 0.3123 0.107 Uiso 1 1 calc R . .
H16B H 0.1011 0.6836 0.4018 0.107 Uiso 1 1 calc R . .
H16C H 0.0632 0.6338 0.3198 0.107 Uiso 1 1 calc R . .
C17 C 0.3272(6) 0.6795(3) 0.4527(4) 0.0555(17) Uani 1 1 d . . .
H17A H 0.4024 0.6592 0.4813 0.083 Uiso 1 1 calc R . .
H17B H 0.3012 0.6969 0.4998 0.083 Uiso 1 1 calc R . .
H17C H 0.3338 0.7138 0.4128 0.083 Uiso 1 1 calc R . .
C18 C 0.2218(6) 0.5769(3) 0.4593(4) 0.0544(16) Uani 1 1 d . . .
H18A H 0.1732 0.5431 0.4225 0.082 Uiso 1 1 calc R . .
H18B H 0.1847 0.5953 0.4991 0.082 Uiso 1 1 calc R . .
H18C H 0.2968 0.5594 0.4961 0.082 Uiso 1 1 calc R . .
C19 C 0.1948(6) 0.6115(3) 0.0582(4) 0.0585(17) Uani 1 1 d . . .
C20 C 0.1253(12) 0.5557(5) 0.0139(6) 0.168(7) Uani 1 1 d . . .
H20A H 0.0949 0.5621 -0.0520 0.252 Uiso 1 1 calc R . .
H20B H 0.0614 0.5505 0.0359 0.252 Uiso 1 1 calc R . .
H20C H 0.1737 0.5176 0.0283 0.252 Uiso 1 1 calc R . .
C21 C 0.2769(9) 0.6286(6) 0.0087(5) 0.127(4) Uani 1 1 d . . .
H21A H 0.3141 0.5900 -0.0020 0.191 Uiso 1 1 calc R . .
H21B H 0.3356 0.6581 0.0460 0.191 Uiso 1 1 calc R . .
H21C H 0.2335 0.6487 -0.0495 0.191 Uiso 1 1 calc R . .
C22 C 0.1246(11) 0.6727(5) 0.0486(5) 0.142(5) Uani 1 1 d . . .
H22A H 0.0986 0.6872 -0.0146 0.214 Uiso 1 1 calc R . .
H22B H 0.1726 0.7056 0.0881 0.214 Uiso 1 1 calc R . .
H22C H 0.0577 0.6645 0.0661 0.214 Uiso 1 1 calc R . .
C23 C -0.0236(7) 0.4330(5) 0.3057(7) 0.112(4) Uani 1 1 d . . .
H23A H -0.0582 0.4081 0.3420 0.168 Uiso 1 1 calc R . .
H23B H -0.0770 0.4348 0.2427 0.168 Uiso 1 1 calc R . .
H23C H -0.0077 0.4761 0.3303 0.168 Uiso 1 1 calc R . .
C24 C 0.0754(8) 0.3120(4) 0.2602(5) 0.098(3) Uani 1 1 d . . .
H24A H 0.1428 0.2921 0.2528 0.146 Uiso 1 1 calc R . .
H24B H 0.0133 0.3151 0.2010 0.146 Uiso 1 1 calc R . .
H24C H 0.0496 0.2862 0.3011 0.146 Uiso 1 1 calc R . .
C25 C 0.1705(7) 0.4375(4) 0.2309(5) 0.081(2) Uani 1 1 d . . .
H25A H 0.1708 0.4832 0.2425 0.122 Uiso 1 1 calc R . .
H25B H 0.1210 0.4287 0.1681 0.122 Uiso 1 1 calc R . .
H25C H 0.2490 0.4233 0.2406 0.122 Uiso 1 1 calc R . .
C26 C 0.1363(7) 0.4338(3) 0.5665(5) 0.069(2) Uani 1 1 d . . .
H26A H 0.1870 0.4709 0.5805 0.104 Uiso 1 1 calc R . .
H26B H 0.1290 0.4175 0.6224 0.104 Uiso 1 1 calc R . .
H26C H 0.0603 0.4459 0.5239 0.104 Uiso 1 1 calc R . .
C27 C 0.3433(6) 0.3456(3) 0.5997(5) 0.0686(19) Uani 1 1 d . . .
H27A H 0.3689 0.3065 0.5790 0.103 Uiso 1 1 calc R . .
H27B H 0.3357 0.3382 0.6587 0.103 Uiso 1 1 calc R . .
H27C H 0.3998 0.3793 0.6056 0.103 Uiso 1 1 calc R . .
C28 C 0.1010(7) 0.2990(4) 0.4976(6) 0.080(2) Uani 1 1 d . . .
H28A H 0.0227 0.3106 0.4587 0.120 Uiso 1 1 calc R . .
H28B H 0.1007 0.2846 0.5566 0.120 Uiso 1 1 calc R . .
H28C H 0.1291 0.2647 0.4688 0.120 Uiso 1 1 calc R . .
C29 C 0.303(2) 0.3770(18) 1.0028(17) 0.141(3) Uiso 0.50 1 d PD A 1
C29' C 0.2438(19) 0.3970(13) 0.9078(17) 0.141(3) Uiso 0.50 1 d PD B 2
C30 C 0.398(2) 0.3963(13) 0.9846(16) 0.141(3) Uiso 0.50 1 d PD A 1
C30' C 0.309(2) 0.4403(13) 0.8743(17) 0.141(3) Uiso 0.50 1 d PD B 2
C31 C 0.381(2) 0.4146(13) 0.8955(16) 0.141(3) Uiso 0.50 1 d PD A 1
C31' C 0.414(2) 0.4501(12) 0.9425(16) 0.141(3) Uiso 0.50 1 d PD B 2
C32 C 0.277(2) 0.4338(12) 0.8231(18) 0.141(3) Uiso 0.50 1 d PD A 1
C32' C 0.439(2) 0.4148(12) 1.0236(17) 0.141(3) Uiso 0.50 1 d PD B 2
C33 C 0.195(3) 0.3972(13) 0.8424(17) 0.141(3) Uiso 0.50 1 d PD A 1
C33' C 0.376(2) 0.3725(12) 1.0607(17) 0.141(3) Uiso 0.50 1 d PD B 2
C34 C 0.198(2) 0.3778(13) 0.9286(15) 0.141(3) Uiso 0.50 1 d PD A 1
C34' C 0.261(2) 0.3732(18) 0.9955(17) 0.141(3) Uiso 0.50 1 d PD B 2
C35 C 0.316(2) 0.3454(12) 1.0939(14) 0.141(3) Uiso 0.50 1 d PD A 1
C35' C 0.120(2) 0.4165(12) 0.8465(16) 0.141(3) Uiso 0.50 1 d PD B 2

loop_
_atom_site_aniso_label
_atom_site_aniso_U_11
_atom_site_aniso_U_22
_atom_site_aniso_U_33
_atom_site_aniso_U_23
_atom_site_aniso_U_13
_atom_site_aniso_U_12
Sm1 0.03342(17) 0.03491(18) 0.03622(16) -0.00425(11) 0.01041(12) -0.00374(12)
Si1 0.0420(10) 0.0523(11) 0.0618(11) -0.0045(8) 0.0047(8) -0.0128(8)
Si2 0.0412(10) 0.0494(10) 0.0655(11) 0.0056(8) 0.0193(8) -0.0070(8)
O1 0.036(2) 0.0340(19) 0.0293(17) 0.0047(14) 0.0082(15) 0.0049(16)
O2 0.056(3) 0.034(2) 0.055(2) -0.0031(17) 0.016(2) 0.0032(19)
N1 0.046(3) 0.031(2) 0.043(2) 0.0007(18) 0.016(2) 0.009(2)
N2 0.030(2) 0.043(3) 0.053(3) -0.002(2) 0.011(2) -0.010(2)
C1 0.033(3) 0.027(3) 0.034(3) 0.007(2) 0.011(2) 0.001(2)
C2 0.029(3) 0.030(3) 0.038(3) 0.002(2) 0.008(2) 0.000(2)
C3 0.033(3) 0.036(3) 0.043(3) 0.005(2) 0.005(2) 0.005(2)
C4 0.041(3) 0.043(3) 0.039(3) 0.005(2) 0.012(2) -0.002(3)
C5 0.040(3) 0.044(3) 0.037(3) 0.002(2) 0.016(2) 0.002(3)
C6 0.038(3) 0.032(3) 0.041(3) 0.003(2) 0.018(2) -0.001(2)
C7 0.042(3) 0.044(3) 0.045(3) 0.004(2) 0.023(3) 0.008(3)
C8 0.057(4) 0.047(4) 0.034(3) 0.002(2) 0.018(3) 0.015(3)
C9 0.064(4) 0.044(4) 0.038(3) -0.007(2) 0.014(3) 0.015(3)
C10 0.101(6) 0.050(4) 0.057(4) -0.003(3) 0.023(4) 0.026(4)
C11 0.145(9) 0.064(5) 0.082(5) 0.002(4) 0.059(6) 0.049(6)
C12 0.128(8) 0.089(6) 0.086(6) 0.010(5) 0.069(6) 0.054(6)
C13 0.071(5) 0.063(4) 0.068(4) 0.006(3) 0.039(4) 0.027(4)
C14 0.088(6) 0.037(4) 0.100(6) -0.002(4) 0.031(5) -0.013(4)
C15 0.041(3) 0.037(3) 0.041(3) 0.001(2) 0.012(3) 0.009(2)
C16 0.058(4) 0.097(6) 0.060(4) 0.002(4) 0.022(4) 0.038(4)
C17 0.070(5) 0.042(3) 0.049(3) -0.005(3) 0.014(3) 0.005(3)
C18 0.059(4) 0.054(4) 0.059(4) 0.002(3) 0.032(3) -0.001(3)
C19 0.066(4) 0.068(4) 0.034(3) 0.011(3) 0.008(3) 0.010(4)
C20 0.210(13) 0.141(9) 0.059(5) 0.029(5) -0.067(7) -0.096(9)
C21 0.092(7) 0.222(12) 0.061(5) 0.070(6) 0.019(5) 0.012(7)
C22 0.179(11) 0.171(10) 0.052(5) 0.041(6) 0.010(6) 0.114(9)
C23 0.049(5) 0.151(9) 0.102(7) -0.019(6) -0.015(5) 0.021(5)
C24 0.111(7) 0.071(5) 0.075(5) -0.019(4) -0.012(5) -0.036(5)
C25 0.075(5) 0.088(6) 0.058(4) 0.013(4) -0.005(4) -0.027(4)
C26 0.063(5) 0.082(5) 0.075(5) 0.012(4) 0.039(4) 0.006(4)
C27 0.067(5) 0.062(4) 0.070(4) 0.010(3) 0.015(4) 0.004(4)
C28 0.071(5) 0.071(5) 0.101(6) 0.007(4) 0.033(5) -0.030(4)

loop_
_atom_type_symbol
_atom_type_description
_atom_type_scat_dispersion_real
_atom_type_scat_dispersion_imag
_atom_type_scat_source
C C 0.0033 0.0016 'International Tables Vol C Tables 4.2.6.8 and 6.1.1.4'
H H 0.0000 0.0000 'International Tables Vol C Tables 4.2.6.8 and 6.1.1.4'
N N 0.0061 0.0033 'International Tables Vol C Tables 4.2.6.8 and 6.1.1.4'
O O 0.0106 0.0060 'International Tables Vol C Tables 4.2.6.8 and 6.1.1.4'
Sm Sm -0.1638 3.4418 'International Tables Vol C Tables 4.2.6.8 and 6.1.1.4'
Si Si 0.0817 0.0704 'International Tables Vol C Tables 4.2.6.8 and 6.1.1.4'

loop_
_geom_angle_atom_site_label_1
_geom_angle_atom_site_label_2
_geom_angle_atom_site_label_3
_geom_angle
_geom_angle_site_symmetry_1
_geom_angle_site_symmetry_3
N1 Sm1 N2 130.02(16) . .
N1 Sm1 O1 100.37(15) . 3_666
N2 Sm1 O1 128.36(14) . 3_666
N1 Sm1 O1 79.90(13) . .
N2 Sm1 O1 121.64(14) . .
O1 Sm1 O1 71.68(12) 3_666 .
N1 Sm1 O2 65.45(14) . .
N2 Sm1 O2 84.03(15) . .
O1 Sm1 O2 112.41(12) 3_666 .
O1 Sm1 O2 145.34(13) . .
N1 Sm1 C1 69.16(14) . .
N2 Sm1 C1 109.19(15) . .
O1 Sm1 C1 97.50(13) 3_666 .
O1 Sm1 C1 26.39(12) . .
O2 Sm1 C1 128.89(13) . .
N1 Sm1 Si2 151.76(12) . .
N2 Sm1 Si2 26.36(12) . .
O1 Sm1 Si2 102.37(9) 3_666 .
O1 Sm1 Si2 123.24(9) . .
O2 Sm1 Si2 90.34(10) . .
C1 Sm1 Si2 123.48(10) . .
N1 Sm1 Sm1 89.98(11) . 3_666
N2 Sm1 Sm1 134.86(12) . 3_666
O1 Sm1 Sm1 36.47(8) 3_666 3_666
O1 Sm1 Sm1 35.21(7) . 3_666
O2 Sm1 Sm1 138.29(10) . 3_666
C1 Sm1 Sm1 61.21(9) . 3_666
Si2 Sm1 Sm1 118.25(3) . 3_666
N2 Si1 C25 108.2(3) . .
N2 Si1 C23 113.3(3) . .
C25 Si1 C23 108.6(5) . .
N2 Si1 C24 114.1(3) . .
C25 Si1 C24 106.0(4) . .
C23 Si1 C24 106.4(4) . .
N2 Si2 C26 113.3(3) . .
N2 Si2 C28 114.2(3) . .
C26 Si2 C28 106.3(4) . .
N2 Si2 C27 108.0(3) . .
C26 Si2 C27 108.6(3) . .
C28 Si2 C27 106.1(3) . .
N2 Si2 Sm1 36.71(15) . .
C26 Si2 Sm1 111.5(2) . .
C28 Si2 Sm1 139.7(3) . .
C27 Si2 Sm1 74.5(2) . .
C1 O1 Sm1 145.7(3) . 3_666
C1 O1 Sm1 103.7(3) . .
Sm1 O1 Sm1 108.32(12) 3_666 .
C9 O2 C14 116.1(5) . .
C9 O2 Sm1 117.1(3) . .
C14 O2 Sm1 125.6(4) . .
C8 N1 C7 115.4(5) . .
C8 N1 Sm1 123.6(4) . .
C7 N1 Sm1 120.4(3) . .
Si1 N2 Si2 124.0(3) . .
Si1 N2 Sm1 119.1(2) . .
Si2 N2 Sm1 116.9(2) . .
O1 C1 C6 117.4(4) . .
O1 C1 C2 121.8(4) . .
C6 C1 C2 120.7(4) . .
O1 C1 Sm1 49.9(2) . .
C6 C1 Sm1 93.1(3) . .
C2 C1 Sm1 123.2(3) . .
C3 C2 C1 116.8(5) . .
C3 C2 C15 120.6(5) . .
C1 C2 C15 122.5(4) . .
C4 C3 C2 124.4(5) . .
C4 C3 H3 117.8 . .
C2 C3 H3 117.8 . .
C5 C4 C3 116.5(5) . .
C5 C4 C19 120.7(5) . .
C3 C4 C19 122.7(5) . .
C6 C5 C4 122.7(5) . .
C6 C5 H5 118.6 . .
C4 C5 H5 118.6 . .
C5 C6 C1 118.8(5) . .
C5 C6 C7 119.4(5) . .
C1 C6 C7 121.7(4) . .
N1 C7 C6 110.2(4) . .
N1 C7 H7A 109.6 . .
C6 C7 H7A 109.6 . .
N1 C7 H7B 109.6 . .
C6 C7 H7B 109.6 . .
H7A C7 H7B 108.1 . .
C13 C8 N1 127.5(6) . .
C13 C8 C9 116.1(5) . .
N1 C8 C9 116.4(5) . .
C10 C9 O2 124.1(6) . .
C10 C9 C8 122.6(6) . .
O2 C9 C8 113.2(5) . .
C9 C10 C11 118.8(7) . .
C9 C10 H10 120.6 . .
C11 C10 H10 120.6 . .
C12 C11 C10 120.3(7) . .
C12 C11 H11 119.8 . .
C10 C11 H11 119.8 . .
C11 C12 C13 121.1(8) . .
C11 C12 H12 119.5 . .
C13 C12 H12 119.5 . .
C8 C13 C12 120.9(7) . .
C8 C13 H13 119.5 . .
C12 C13 H13 119.5 . .
O2 C14 H14A 109.5 . .
O2 C14 H14B 109.5 . .
H14A C14 H14B 109.5 . .
O2 C14 H14C 109.5 . .
H14A C14 H14C 109.5 . .
H14B C14 H14C 109.5 . .
C16 C15 C18 107.3(5) . .
C16 C15 C17 106.8(5) . .
C18 C15 C17 110.0(5) . .
C16 C15 C2 111.9(4) . .
C18 C15 C2 111.8(4) . .
C17 C15 C2 108.9(5) . .
C15 C16 H16A 109.5 . .
C15 C16 H16B 109.5 . .
H16A C16 H16B 109.5 . .
C15 C16 H16C 109.5 . .
H16A C16 H16C 109.5 . .
H16B C16 H16C 109.5 . .
C15 C17 H17A 109.5 . .
C15 C17 H17B 109.5 . .
H17A C17 H17B 109.5 . .
C15 C17 H17C 109.5 . .
H17A C17 H17C 109.5 . .
H17B C17 H17C 109.5 . .
C15 C18 H18A 109.5 . .
C15 C18 H18B 109.5 . .
H18A C18 H18B 109.5 . .
C15 C18 H18C 109.5 . .
H18A C18 H18C 109.5 . .
H18B C18 H18C 109.5 . .
C20 C19 C21 109.2(9) . .
C20 C19 C22 113.8(9) . .
C21 C19 C22 102.2(8) . .
C20 C19 C4 109.2(6) . .
C21 C19 C4 111.1(6) . .
C22 C19 C4 111.1(5) . .
C19 C20 H20A 109.5 . .
C19 C20 H20B 109.5 . .
H20A C20 H20B 109.5 . .
C19 C20 H20C 109.5 . .
H20A C20 H20C 109.5 . .
H20B C20 H20C 109.5 . .
C19 C21 H21A 109.5 . .
C19 C21 H21B 109.5 . .
H21A C21 H21B 109.5 . .
C19 C21 H21C 109.5 . .
H21A C21 H21C 109.5 . .
H21B C21 H21C 109.5 . .
C19 C22 H22A 109.5 . .
C19 C22 H22B 109.5 . .
H22A C22 H22B 109.5 . .
C19 C22 H22C 109.5 . .
H22A C22 H22C 109.5 . .
H22B C22 H22C 109.5 . .
Si1 C23 H23A 109.5 . .
Si1 C23 H23B 109.5 . .
H23A C23 H23B 109.5 . .
Si1 C23 H23C 109.5 . .
H23A C23 H23C 109.5 . .
H23B C23 H23C 109.5 . .
Si1 C24 H24A 109.5 . .
Si1 C24 H24B 109.5 . .
H24A C24 H24B 109.5 . .
Si1 C24 H24C 109.5 . .
H24A C24 H24C 109.5 . .
H24B C24 H24C 109.5 . .
Si1 C25 H25A 109.5 . .
Si1 C25 H25B 109.5 . .
H25A C25 H25B 109.5 . .
Si1 C25 H25C 109.5 . .
H25A C25 H25C 109.5 . .
H25B C25 H25C 109.5 . .
Si2 C26 H26A 109.5 . .
Si2 C26 H26B 109.5 . .
H26A C26 H26B 109.5 . .
Si2 C26 H26C 109.5 . .
H26A C26 H26C 109.5 . .
H26B C26 H26C 109.5 . .
Si2 C27 H27A 109.5 . .
Si2 C27 H27B 109.5 . .
H27A C27 H27B 109.5 . .
Si2 C27 H27C 109.5 . .
H27A C27 H27C 109.5 . .
H27B C27 H27C 109.5 . .
Si2 C28 H28A 109.5 . .
Si2 C28 H28B 109.5 . .
H28A C28 H28B 109.5 . .
Si2 C28 H28C 109.5 . .
H28A C28 H28C 109.5 . .
H28B C28 H28C 109.5 . .
C30 C29 C34 116(2) . .
C30 C29 C35 121(2) . .
C34 C29 C35 122(2) . .
C34' C29' C30' 132(2) . .
C34' C29' C35' 118(2) . .
C30' C29' C35' 99.5(17) . .
C29 C30 C31 117(2) . .
C31' C30' C29' 108(2) . .
C30 C31 C32 130(2) . .
C30' C31' C32' 118(2) . .
C33 C32 C31 101(2) . .
C31' C32' C33' 136(2) . .
C32 C33 C34 127(3) . .
C32' C33' C34' 104(2) . .
C33 C34 C29 120(3) . .
C29' C34' C33' 118(2) . .

loop_
_geom_bond_atom_site_label_1
_geom_bond_atom_site_label_2
_geom_bond_distance
_geom_bond_site_symmetry_2
Sm1 N1 2.281(5) .
Sm1 N2 2.307(4) .
Sm1 O1 2.311(3) 3_666
Sm1 O1 2.382(3) .
Sm1 O2 2.504(4) .
Sm1 C1 3.025(5) .
Sm1 Si2 3.4408(18) .
Sm1 Sm1 3.8053(5) 3_666
Si1 N2 1.713(5) .
Si1 C25 1.840(8) .
Si1 C23 1.865(9) .
Si1 C24 1.874(7) .
Si2 N2 1.714(5) .
Si2 C26 1.854(7) .
Si2 C28 1.876(7) .
Si2 C27 1.880(7) .
O1 C1 1.384(5) .
O1 Sm1 2.311(3) 3_666
O2 C9 1.402(7) .
O2 C14 1.443(7) .
N1 C8 1.382(7) .
N1 C7 1.468(7) .
C1 C6 1.407(7) .
C1 C2 1.412(7) .
C2 C3 1.390(7) .
C2 C15 1.550(7) .
C3 C4 1.388(7) .
C3 H3 0.9400 .
C4 C5 1.387(8) .
C4 C19 1.539(7) .
C5 C6 1.387(7) .
C5 H5 0.9400 .
C6 C7 1.506(7) .
C7 H7A 0.9800 .
C7 H7B 0.9800 .
C8 C13 1.377(9) .
C8 C9 1.425(8) .
C9 C10 1.368(8) .
C10 C11 1.380(11) .
C10 H10 0.9400 .
C11 C12 1.354(12) .
C11 H11 0.9400 .
C12 C13 1.395(9) .
C12 H12 0.9400 .
C13 H13 0.9400 .
C14 H14A 0.9700 .
C14 H14B 0.9700 .
C14 H14C 0.9700 .
C15 C16 1.528(8) .
C15 C18 1.536(8) .
C15 C17 1.542(8) .
C16 H16A 0.9700 .
C16 H16B 0.9700 .
C16 H16C 0.9700 .
C17 H17A 0.9700 .
C17 H17B 0.9700 .
C17 H17C 0.9700 .
C18 H18A 0.9700 .
C18 H18B 0.9700 .
C18 H18C 0.9700 .
C19 C20 1.464(10) .
C19 C21 1.515(11) .
C19 C22 1.518(11) .
C20 H20A 0.9700 .
C20 H20B 0.9700 .
C20 H20C 0.9700 .
C21 H21A 0.9700 .
C21 H21B 0.9700 .
C21 H21C 0.9700 .
C22 H22A 0.9700 .
C22 H22B 0.9700 .
C22 H22C 0.9700 .
C23 H23A 0.9700 .
C23 H23B 0.9700 .
C23 H23C 0.9700 .
C24 H24A 0.9700 .
C24 H24B 0.9700 .
C24 H24C 0.9700 .
C25 H25A 0.9700 .
C25 H25B 0.9700 .
C25 H25C 0.9700 .
C26 H26A 0.9700 .
C26 H26B 0.9700 .
C26 H26C 0.9700 .
C27 H27A 0.9700 .
C27 H27B 0.9700 .
C27 H27C 0.9700 .
C28 H28A 0.9700 .
C28 H28B 0.9700 .
C28 H28C 0.9700 .
C29 C30 1.350(17) .
C29 C34 1.399(17) .
C29 C35 1.526(17) .
C29' C34' 1.400(17) .
C29' C30' 1.422(18) .
C29' C35' 1.536(18) .
C30 C31 1.384(17) .
C30' C31' 1.373(18) .
C31 C32 1.425(18) .
C31' C32' 1.400(18) .
C32 C33 1.380(18) .
C32' C33' 1.423(18) .
C33 C34 1.395(18) .
C33' C34' 1.425(18) .
